data_2219561
loop_
_publ_author_name
'Dai, Jing'
'Wen, Xiao-Chun'

_publ_section_title
;
 (1<i>S</i>,2<i>S</i>)-2-Carboxy-1-(3-pyridiniomethyl)pyrrolidin-1-ium
 dichloride hemihydrate
;
_journal_issue 10
_journal_name_full 'Acta Crystallographica Section E'
_journal_page_first o1960
_journal_paper_doi 10.1107/S160053680802922X
_journal_volume 64
_journal_year 2008
_chemical_formula_iupac 'C11 H16 N2 O2 2+, 2Cl -, 0.5H2 O'
_chemical_formula_moiety 'C11 H16 N2 O2 2+, 2Cl - , 0.5H2 O'
_chemical_formula_sum 'C11 H17 Cl2 N2 O2.5'
_chemical_formula_weight 288.17
_chemical_name_common
;
1S,2S-1-((pyridin-3'-yl)methyl)pyrrolidine-2-carboxylic acid-1,
1'-ium dichloride semihydrate
;
_chemical_name_systematic
;
(1<i>S</i>,2<i>S</i>)-2-Carboxy-1-(3-pyridiniomethyl)pyrrolidin-1-ium
dichloride hemihydrate
;
_space_group_IT_number 5
_symmetry_cell_setting monoclinic
_symmetry_space_group_name_Hall 'C 2y'
_symmetry_space_group_name_H-M 'C 1 2 1'
_atom_sites_solution_hydrogens geom
_atom_sites_solution_primary direct
_atom_sites_solution_secondary difmap
_audit_creation_method SHELXL-97
_cell_angle_alpha 90.00
_cell_angle_beta 97.90(2)
_cell_angle_gamma 90.00
_cell_formula_units_Z 4
_cell_length_a 13.070(5)
_cell_length_b 6.9215(15)
_cell_length_c 15.027(5)
_cell_measurement_reflns_used 3101
_cell_measurement_temperature 298(2)
_cell_measurement_theta_max 27.48
_cell_measurement_theta_min 3.15
_cell_volume 1346.5(7)
_computing_cell_refinement 'CrystalClear (Rigaku, 2005)'
_computing_data_collection 'CrystalClear (Rigaku, 2005)'
_computing_data_reduction 'CrystalClear (Rigaku, 2005)'
_computing_molecular_graphics
;
PLATON (Spek, 2003); ORTEPIII (Burnett & Johnson, 1996)
and ORTEP-3 for Windows (Farrugia, 1997)
;
_computing_publication_material 'SHELXL97 (Sheldrick, 2008)'
_computing_structure_refinement 'SHELXL97 (Sheldrick, 2008)'
_computing_structure_solution 'SHELXS97 (Sheldrick, 2008)'
_diffrn_ambient_temperature 298(2)
_diffrn_detector_area_resol_mean 13.6612
_diffrn_measured_fraction_theta_full 0.996
_diffrn_measured_fraction_theta_max 0.996
_diffrn_measurement_device_type 'Rigaku Mercury2'
_diffrn_measurement_method \w
_diffrn_radiation_monochromator graphite
_diffrn_radiation_source 'fine-focus sealed tube'
_diffrn_radiation_type MoK\a
_diffrn_radiation_wavelength 0.71073
_diffrn_reflns_av_R_equivalents 0.0201
_diffrn_reflns_av_sigmaI/netI 0.0289
_diffrn_reflns_limit_h_max 17
_diffrn_reflns_limit_h_min -17
_diffrn_reflns_limit_k_max 9
_diffrn_reflns_limit_k_min -9
_diffrn_reflns_limit_l_max 19
_diffrn_reflns_limit_l_min -19
_diffrn_reflns_number 6833
_diffrn_reflns_theta_full 27.88
_diffrn_reflns_theta_max 27.88
_diffrn_reflns_theta_min 2.74
_exptl_absorpt_coefficient_mu 0.479
_exptl_absorpt_correction_T_max 0.918
_exptl_absorpt_correction_T_min 0.892
_exptl_absorpt_correction_type multi-scan
_exptl_absorpt_process_details '(CrystalClea; Rigaku, 2005)'
_exptl_crystal_colour Colorless
_exptl_crystal_density_diffrn 1.416
_exptl_crystal_density_method 'not measured'
_exptl_crystal_description Block
_exptl_crystal_F_000 604
_exptl_crystal_size_max 0.24
_exptl_crystal_size_mid 0.20
_exptl_crystal_size_min 0.18
_refine_diff_density_max 0.164
_refine_diff_density_min -0.205
_refine_ls_abs_structure_details 'Flack (1983), 1420 Friedel pairs'
_refine_ls_abs_structure_Flack 0.02(5)
_refine_ls_extinction_method none
_refine_ls_goodness_of_fit_ref 1.073
_refine_ls_hydrogen_treatment constr
_refine_ls_matrix_type full
_refine_ls_number_parameters 172
_refine_ls_number_reflns 3154
_refine_ls_number_restraints 4
_refine_ls_restrained_S_all 1.076
_refine_ls_R_factor_all 0.0366
_refine_ls_R_factor_gt 0.0330
_refine_ls_shift/su_max 0.001
_refine_ls_shift/su_mean 0.000
_refine_ls_structure_factor_coef Fsqd
_refine_ls_weighting_details 'calc w=1/[\s^2^(Fo^2^)+(0.0472P)^2^+0.0829P] where P=(Fo^2^+2Fc^2^)/3'
_refine_ls_weighting_scheme calc
_refine_ls_wR_factor_gt 0.0824
_refine_ls_wR_factor_ref 0.0854
_reflns_number_gt 2893
_reflns_number_total 3154
_reflns_threshold_expression I>2\s(I)
_cod_data_source_file dn2371.cif
_cod_data_source_block I
_cod_original_sg_symbol_H-M 'C 2'
_cod_original_formula_sum 'C11 H17 Cl2 N2 O2.50'
_cod_database_code 2219561
_cod_database_fobs_code 2219561

loop_
_symmetry_equiv_pos_as_xyz
'x, y, z'
'-x, y, -z'
'x+1/2, y+1/2, z'
'-x+1/2, y+1/2, -z'

loop_
_atom_site_type_symbol
_atom_site_label
_atom_site_fract_x
_atom_site_fract_y
_atom_site_fract_z
_atom_site_U_iso_or_equiv
_atom_site_adp_type
_atom_site_calc_flag
_atom_site_refinement_flags
_atom_site_occupancy
_atom_site_disorder_assembly
_atom_site_disorder_group
C C1 0.49977(16) 0.5154(3) 0.12620(12) 0.0360(4) Uani d . 1 . .
H H1 0.4894 0.6481 0.1286 0.043 Uiso calc R 1 . .
C C2 0.43049(14) 0.3904(3) 0.15703(11) 0.0314(4) Uani d . 1 . .
C C3 0.44775(16) 0.1940(3) 0.15117(15) 0.0438(5) Uani d . 1 . .
H H3 0.4014 0.1066 0.1704 0.053 Uiso calc R 1 . .
C C4 0.5344(2) 0.1274(3) 0.11651(17) 0.0515(6) Uani d . 1 . .
H H4 0.5471 -0.0045 0.1136 0.062 Uiso calc R 1 . .
C C5 0.60084(15) 0.2572(4) 0.08674(13) 0.0421(5) Uani d . 1 . .
H H5 0.6585 0.2142 0.0626 0.051 Uiso calc R 1 . .
C C6 0.33723(16) 0.4708(4) 0.19263(13) 0.0404(5) Uani d . 1 . .
H H6A 0.3133 0.5847 0.1583 0.049 Uiso calc R 1 . .
H H6B 0.2822 0.3757 0.1849 0.049 Uiso calc R 1 . .
C C7 0.40028(17) 0.3566(3) 0.35056(14) 0.0421(5) Uani d PD 0.50 A 1
H H71 0.3900 0.2356 0.3180 0.051 Uiso calc PR 0.50 A 1
H H72 0.4736 0.3723 0.3707 0.051 Uiso calc PR 0.50 A 1
C C8 0.3426(3) 0.3553(7) 0.4284(3) 0.0439(10) Uani d PD 0.50 A 1
H H81 0.3887 0.3327 0.4837 0.053 Uiso calc PR 0.50 A 1
H H82 0.2899 0.2556 0.4217 0.053 Uiso calc PR 0.50 A 1
C C9 0.29262(18) 0.5601(4) 0.42867(14) 0.0474(5) Uani d PD 0.50 A 1
H H91 0.2306 0.5587 0.4574 0.057 Uiso calc PR 0.50 A 1
H H92 0.3407 0.6544 0.4582 0.057 Uiso calc PR 0.50 A 1
C C7' 0.40028(17) 0.3566(3) 0.35056(14) 0.0421(5) Uani d PD 0.50 A 2
H H71' 0.4718 0.3271 0.3455 0.051 Uiso calc PR 0.50 A 2
H H72' 0.3586 0.2415 0.3376 0.051 Uiso calc PR 0.50 A 2
C C8' 0.3884(4) 0.4405(8) 0.4435(3) 0.0474(11) Uani d PD 0.50 A 2
H H81' 0.3816 0.3379 0.4862 0.057 Uiso calc PR 0.50 A 2
H H82' 0.4477 0.5194 0.4661 0.057 Uiso calc PR 0.50 A 2
C C9' 0.29262(18) 0.5601(4) 0.42867(14) 0.0474(5) Uani d PD 0.50 A 2
H H91' 0.3031 0.6808 0.4614 0.057 Uiso calc PR 0.50 A 2
H H92' 0.2358 0.4916 0.4498 0.057 Uiso calc PR 0.50 A 2
C C10 0.26803(14) 0.5995(3) 0.32803(12) 0.0313(4) Uani d . 1 . .
H H10 0.2075 0.5229 0.3038 0.038 Uiso calc R 1 A 1
C C11 0.24701(14) 0.8082(3) 0.30450(12) 0.0346(4) Uani d . 1 A .
Cl Cl1 0.67434(4) 0.78893(6) 0.01140(3) 0.04105(13) Uani d . 1 . .
Cl Cl2 0.06792(4) 1.25793(8) 0.32514(4) 0.04764(15) Uani d . 1 . .
N N1 0.58244(13) 0.4454(3) 0.09258(11) 0.0382(4) Uani d . 1 . .
H H1A 0.6252 0.5256 0.0741 0.046 Uiso calc R 1 . .
N N2 0.36060(11) 0.5234(2) 0.29028(9) 0.0285(3) Uani d . 1 A .
H H2 0.4098 0.6173 0.2959 0.034 Uiso calc R 1 B 1
O O1 0.16413(12) 0.8657(3) 0.33754(12) 0.0583(5) Uani d . 1 . .
H H1B 0.1530 0.9797 0.3249 0.088 Uiso calc R 1 A .
O O2 0.29780(12) 0.9077(2) 0.26191(11) 0.0534(4) Uani d . 1 . .
O O1W 0.4711(9) -0.0105(7) 0.4873(10) 0.123(5) Uani d P 0.50 C -1
H H1W 0.4729 -0.0753 0.5396 0.185 Uiso d R 1 C -1

loop_
_atom_site_aniso_label
_atom_site_aniso_U_11
_atom_site_aniso_U_22
_atom_site_aniso_U_33
_atom_site_aniso_U_12
_atom_site_aniso_U_13
_atom_site_aniso_U_23
C1 0.0464(12) 0.0296(10) 0.0320(9) -0.0014(8) 0.0055(8) -0.0005(7)
C2 0.0344(9) 0.0324(10) 0.0279(9) 0.0017(8) 0.0065(7) -0.0020(7)
C3 0.0482(13) 0.0338(11) 0.0545(13) -0.0074(9) 0.0249(10) -0.0030(9)
C4 0.0657(16) 0.0318(11) 0.0635(14) 0.0076(10) 0.0314(12) 0.0003(10)
C5 0.0372(9) 0.0516(13) 0.0401(10) 0.0091(10) 0.0140(8) 0.0024(9)
C6 0.0343(10) 0.0552(14) 0.0321(9) 0.0065(9) 0.0059(8) -0.0093(8)
C7 0.0484(12) 0.0362(11) 0.0434(11) 0.0035(9) 0.0125(9) 0.0089(9)
C8 0.038(2) 0.050(3) 0.044(2) -0.004(2) 0.0081(19) 0.010(2)
C9 0.0525(13) 0.0551(15) 0.0377(11) 0.0030(11) 0.0174(9) 0.0035(10)
C7' 0.0484(12) 0.0362(11) 0.0434(11) 0.0035(9) 0.0125(9) 0.0089(9)
C8' 0.057(3) 0.050(3) 0.037(2) 0.002(2) 0.013(2) 0.007(2)
C9' 0.0525(13) 0.0551(15) 0.0377(11) 0.0030(11) 0.0174(9) 0.0035(10)
C10 0.0264(9) 0.0338(10) 0.0355(9) -0.0026(7) 0.0110(7) -0.0032(7)
C11 0.0337(9) 0.0380(11) 0.0340(9) -0.0001(8) 0.0111(7) -0.0036(8)
Cl1 0.0415(2) 0.0343(3) 0.0504(3) -0.0046(2) 0.01712(19) -0.0065(2)
Cl2 0.0374(2) 0.0372(3) 0.0681(3) -0.0070(2) 0.0062(2) -0.0065(2)
N1 0.0363(8) 0.0447(10) 0.0351(8) -0.0105(7) 0.0098(7) 0.0028(7)
N2 0.0252(7) 0.0299(8) 0.0315(7) -0.0032(6) 0.0077(6) -0.0023(6)
O1 0.0527(9) 0.0428(9) 0.0882(12) 0.0126(8) 0.0411(9) 0.0056(9)
O2 0.0530(9) 0.0414(9) 0.0724(10) 0.0029(8) 0.0320(8) 0.0112(8)
O1W 0.201(15) 0.071(3) 0.112(8) 0.044(5) 0.077(9) 0.033(5)

loop_
_atom_type_symbol
_atom_type_description
_atom_type_scat_dispersion_real
_atom_type_scat_dispersion_imag
_atom_type_scat_source
C C 0.0033 0.0016 'International Tables Vol C Tables 4.2.6.8 and 6.1.1.4'
H H 0.0000 0.0000 'International Tables Vol C Tables 4.2.6.8 and 6.1.1.4'
N N 0.0061 0.0033 'International Tables Vol C Tables 4.2.6.8 and 6.1.1.4'
O O 0.0106 0.0060 'International Tables Vol C Tables 4.2.6.8 and 6.1.1.4'
Cl Cl 0.1484 0.1585 'International Tables Vol C Tables 4.2.6.8 and 6.1.1.4'

loop_
_geom_angle_atom_site_label_1
_geom_angle_atom_site_label_2
_geom_angle_atom_site_label_3
_geom_angle
N1 C1 C2 119.96(19)
N1 C1 H1 120.0
C2 C1 H1 120.0
C1 C2 C3 118.38(18)
C1 C2 C6 119.32(19)
C3 C2 C6 122.27(18)
C2 C3 C4 119.93(19)
C2 C3 H3 120.0
C4 C3 H3 120.0
C5 C4 C3 119.5(2)
C5 C4 H4 120.3
C3 C4 H4 120.3
N1 C5 C4 119.58(19)
N1 C5 H5 120.2
C4 C5 H5 120.2
N2 C6 C2 111.79(16)
N2 C6 H6A 109.3
C2 C6 H6A 109.3
N2 C6 H6B 109.3
C2 C6 H6B 109.3
H6A C6 H6B 107.9
C8 C7 N2 108.0(2)
C8 C7 H71 110.1
N2 C7 H71 110.1
C8 C7 H72 110.1
N2 C7 H72 110.1
H71 C7 H72 108.4
C7 C8 C9 104.8(3)
C7 C8 H81 110.8
C9 C8 H81 110.8
C7 C8 H82 110.8
C9 C8 H82 110.8
H81 C8 H82 108.9
C10 C9 C8 101.0(2)
C10 C9 H91 111.6
C8 C9 H91 111.6
C10 C9 H92 111.6
C8 C9 H92 111.6
H91 C9 H92 109.4
H81' C8' H82' 108.8
N2 C10 C11 112.30(15)
N2 C10 C9 103.93(16)
C11 C10 C9 114.30(16)
N2 C10 H10 108.7
C11 C10 H10 108.7
C9 C10 H10 108.7
O2 C11 O1 124.9(2)
O2 C11 C10 125.44(18)
O1 C11 C10 109.62(16)
C5 N1 C1 122.67(18)
C5 N1 H1A 118.7
C1 N1 H1A 118.7
C10 N2 C6 112.84(14)
C10 N2 C7 105.62(14)
C6 N2 C7 114.01(16)
C10 N2 H2 108.0
C6 N2 H2 108.0
C7 N2 H2 108.0
C11 O1 H1B 109.5

loop_
_geom_bond_atom_site_label_1
_geom_bond_atom_site_label_2
_geom_bond_distance
C1 N1 1.344(3)
C1 C2 1.378(3)
C1 H1 0.9300
C2 C3 1.383(3)
C2 C6 1.504(3)
C3 C4 1.389(3)
C3 H3 0.9300
C4 C5 1.366(3)
C4 H4 0.9300
C5 N1 1.330(3)
C5 H5 0.9300
C6 N2 1.502(2)
C6 H6A 0.9700
C6 H6B 0.9700
C7 C8 1.476(5)
C7 N2 1.514(3)
C7 H71 0.9700
C7 H72 0.9700
C8 C9 1.561(5)
C8 H81 0.9700
C8 H82 0.9700
C9 C10 1.527(3)
C9 H91 0.9700
C9 H92 0.9700
C8' H81' 0.9700
C8' H82' 0.9700
C10 N2 1.501(2)
C10 C11 1.503(3)
C10 H10 0.9800
C11 O2 1.201(2)
C11 O1 1.314(2)
N1 H1A 0.8600
N2 H2 0.9100
O1 H1B 0.8200
O1W H1W 0.9015

loop_
_geom_hbond_atom_site_label_D
_geom_hbond_atom_site_label_H
_geom_hbond_atom_site_label_A
_geom_hbond_site_symmetry_A
_geom_hbond_distance_DH
_geom_hbond_distance_HA
_geom_hbond_distance_DA
_geom_hbond_angle_DHA
O1 H1B Cl2 . 0.82 2.22 2.9869(19) 154.9
N1 H1A Cl1 . 0.86 2.19 2.9980(19) 156.7
N2 H2 Cl2 3_545 0.91 2.27 3.1405(18) 159.4
O1W H1W Cl2 4_536 0.90 2.46 3.342(15) 166.1
